data_1504589
loop_
_publ_author_name
'Beer, Stephan'
'Brandhorst, Kai'
'Grunenberg, J\"org'
'Hrib, Cristian G.'
'Jones, Peter G.'
'Tamm, Matthias'

_publ_section_title
;
 Preparation of cyclophanes by room-temperature ring-closing alkyne
 metathesis with imidazolin-2-iminato tungsten alkylidyne complexes.
;
_journal_issue 5
_journal_name_full 'Organic letters'
_journal_page_first 981
_journal_page_last 984
_journal_paper_doi 10.1021/ol800154y
_journal_volume 10
_journal_year 2008
_chemical_formula_sum 'C28 H32 O4'
_chemical_formula_weight 432.54
_chemical_name_systematic
; 
 ? 
;
_space_group_IT_number 14
_symmetry_cell_setting monoclinic
_symmetry_space_group_name_Hall '-P 2ybc'
_symmetry_space_group_name_H-M 'P 1 21/c 1'
_atom_sites_solution_hydrogens geom
_atom_sites_solution_primary direct
_atom_sites_solution_secondary difmap
_audit_creation_method SHELXL-97
_cell_angle_alpha 90.00
_cell_angle_beta 90.586(4)
_cell_angle_gamma 90.00
_cell_formula_units_Z 2
_cell_length_a 12.9818(8)
_cell_length_b 9.8352(7)
_cell_length_c 8.9683(6)
_cell_measurement_reflns_used 3761
_cell_measurement_temperature 100(2)
_cell_measurement_theta_max 28
_cell_measurement_theta_min 2
_cell_volume 1145.00(13)
_computing_cell_refinement 'Bruker APEX2'
_computing_data_collection 'Bruker APEX2'
_computing_data_reduction 'Bruker APEX2'
_computing_molecular_graphics 'Bruker XP'
_computing_publication_material SHELXL-97
_computing_structure_refinement 'SHELXL-97 (Sheldrick, 1997)'
_computing_structure_solution 'SHELXS-97 (Sheldrick, 1990)'
_diffrn_ambient_temperature 100(2)
_diffrn_measured_fraction_theta_full 0.992
_diffrn_measured_fraction_theta_max 0.992
_diffrn_measurement_device_type 'Bruker APEX2 CCD'
_diffrn_measurement_method '\w- and \f-scans'
_diffrn_radiation_monochromator graphite
_diffrn_radiation_source 'fine-focus sealed tube'
_diffrn_radiation_type MoK\a
_diffrn_radiation_wavelength 0.71073
_diffrn_reflns_av_R_equivalents 0.0707
_diffrn_reflns_av_sigmaI/netI 0.0632
_diffrn_reflns_limit_h_max 17
_diffrn_reflns_limit_h_min -17
_diffrn_reflns_limit_k_max 13
_diffrn_reflns_limit_k_min -13
_diffrn_reflns_limit_l_max 11
_diffrn_reflns_limit_l_min -11
_diffrn_reflns_number 15577
_diffrn_reflns_theta_full 28.00
_diffrn_reflns_theta_max 28.28
_diffrn_reflns_theta_min 1.57
_diffrn_standards_decay_% 0
_exptl_absorpt_coefficient_mu 0.082
_exptl_absorpt_correction_type none
_exptl_crystal_colour colourless
_exptl_crystal_density_diffrn 1.255
_exptl_crystal_density_method 'not measured'
_exptl_crystal_description tablet
_exptl_crystal_F_000 464
_exptl_crystal_size_max 0.18
_exptl_crystal_size_mid 0.10
_exptl_crystal_size_min 0.04
_refine_diff_density_max 0.366
_refine_diff_density_min -0.368
_refine_diff_density_rms 0.091
_refine_ls_extinction_method none
_refine_ls_goodness_of_fit_ref 1.179
_refine_ls_hydrogen_treatment mixed
_refine_ls_matrix_type full
_refine_ls_number_parameters 145
_refine_ls_number_reflns 2813
_refine_ls_number_restraints 0
_refine_ls_restrained_S_all 1.179
_refine_ls_R_factor_all 0.1229
_refine_ls_R_factor_gt 0.0843
_refine_ls_shift/su_max 0.000
_refine_ls_shift/su_mean 0.000
_refine_ls_structure_factor_coef Fsqd
_refine_ls_weighting_details 'calc w=1/[\s^2^(Fo^2^)+(0.0797P)^2^+2.9329P] where P=(Fo^2^+2Fc^2^)/3'
_refine_ls_weighting_scheme calc
_refine_ls_wR_factor_gt 0.2317
_refine_ls_wR_factor_ref 0.2488
_reflns_number_gt 1878
_reflns_number_total 2813
_reflns_threshold_expression >2sigma(I)
_cod_data_source_file ol800154y-file003.cif
_cod_data_source_block steph91
_cod_original_sg_symbol_H-M 'P 21/c'
_cod_database_code 1504589

loop_
_symmetry_equiv_pos_as_xyz
'x, y, z'
'-x, y+1/2, -z+1/2'
'-x, -y, -z'
'x, -y-1/2, z-1/2'

loop_
_atom_site_label
_atom_site_type_symbol
_atom_site_fract_x
_atom_site_fract_y
_atom_site_fract_z
_atom_site_U_iso_or_equiv
_atom_site_adp_type
_atom_site_occupancy
_atom_site_symmetry_multiplicity
_atom_site_calc_flag
_atom_site_refinement_flags
O1 O 0.12068(19) 0.0202(3) 0.0927(3) 0.0211(6) Uani 1 1 d .
O2 O 0.39297(18) -0.2509(3) 0.6364(3) 0.0197(6) Uani 1 1 d .
C1 C 0.1395(3) -0.1530(4) 0.4837(4) 0.0201(7) Uani 1 1 d .
C2 C 0.0803(3) -0.1176(4) 0.3895(4) 0.0200(7) Uani 1 1 d .
C3 C 0.0065(3) -0.0688(4) 0.2754(4) 0.0206(7) Uani 1 1 d .
H3A H -0.0604 -0.0497 0.3231 0.025 Uiso 1 1 calc R
H3B H -0.0047 -0.1412 0.2002 0.025 Uiso 1 1 calc R
C4 C 0.0440(3) 0.0590(4) 0.1976(4) 0.0194(7) Uani 1 1 d .
H4A H -0.0141 0.1045 0.1456 0.023 Uiso 1 1 calc R
H4B H 0.0736 0.1231 0.2716 0.023 Uiso 1 1 calc R
C5 C 0.1743(3) 0.1342(4) 0.0358(4) 0.0229(8) Uani 1 1 d .
H5A H 0.1247 0.2094 0.0192 0.027 Uiso 1 1 calc R
H5B H 0.2039 0.1099 -0.0619 0.027 Uiso 1 1 calc R
C6 C 0.2597(3) 0.1834(4) 0.1378(4) 0.0212(8) Uani 1 1 d .
C7 C 0.3155(3) 0.0905(4) 0.2243(4) 0.0221(8) Uani 1 1 d .
H7 H 0.2971 -0.0030 0.2228 0.026 Uiso 1 1 calc R
C8 C 0.3978(3) 0.1339(4) 0.3128(4) 0.0213(8) Uani 1 1 d .
H8 H 0.4351 0.0695 0.3710 0.026 Uiso 1 1 calc R
C9 C 0.4264(3) 0.2704(4) 0.3173(4) 0.0187(7) Uani 1 1 d .
C10 C 0.3705(3) 0.3636(4) 0.2316(4) 0.0214(7) Uani 1 1 d .
H10 H 0.3886 0.4572 0.2331 0.026 Uiso 1 1 calc R
C11 C 0.2871(3) 0.3185(4) 0.1427(4) 0.0221(8) Uani 1 1 d .
H11 H 0.2491 0.3825 0.0851 0.027 Uiso 1 1 calc R
C12 C 0.2170(3) -0.1951(4) 0.5956(4) 0.0206(7) Uani 1 1 d .
H12A H 0.1879 -0.2680 0.6586 0.025 Uiso 1 1 calc R
H12B H 0.2339 -0.1169 0.6609 0.025 Uiso 1 1 calc R
C13 C 0.3146(3) -0.2462(4) 0.5237(4) 0.0229(8) Uani 1 1 d .
H13A H 0.3033 -0.3380 0.4812 0.028 Uiso 1 1 calc R
H13B H 0.3353 -0.1843 0.4422 0.028 Uiso 1 1 calc R
C14 C 0.4851(3) -0.3133(4) 0.5842(4) 0.0221(8) Uani 1 1 d .
H14A H 0.4981 -0.2852 0.4800 0.027 Uiso 1 1 calc R
H14B H 0.4778 -0.4134 0.5864 0.027 Uiso 1 1 calc R

loop_
_atom_site_aniso_label
_atom_site_aniso_U_11
_atom_site_aniso_U_22
_atom_site_aniso_U_33
_atom_site_aniso_U_23
_atom_site_aniso_U_13
_atom_site_aniso_U_12
O1 0.0207(13) 0.0184(13) 0.0243(13) -0.0022(10) 0.0006(10) -0.0003(10)
O2 0.0159(12) 0.0232(13) 0.0200(12) -0.0021(10) -0.0026(9) 0.0028(10)
C1 0.0186(17) 0.0174(17) 0.0241(17) -0.0013(13) 0.0012(14) -0.0021(13)
C2 0.0183(17) 0.0175(17) 0.0241(17) -0.0010(13) 0.0013(14) -0.0021(13)
C3 0.0160(16) 0.0203(18) 0.0255(18) -0.0012(14) -0.0032(14) -0.0029(13)
C4 0.0165(16) 0.0166(17) 0.0251(17) -0.0005(13) 0.0004(14) 0.0011(13)
C5 0.0213(18) 0.025(2) 0.0222(17) 0.0030(14) -0.0033(15) -0.0015(15)
C6 0.0180(17) 0.028(2) 0.0177(16) 0.0021(14) 0.0007(13) 0.0003(14)
C7 0.0235(18) 0.0188(18) 0.0239(17) -0.0002(14) -0.0001(15) -0.0006(14)
C8 0.0214(18) 0.0219(19) 0.0206(17) 0.0036(14) -0.0014(14) -0.0006(14)
C9 0.0172(16) 0.0199(18) 0.0192(16) -0.0033(13) 0.0039(13) 0.0022(13)
C10 0.0219(18) 0.0178(17) 0.0247(17) 0.0006(14) 0.0049(14) 0.0017(14)
C11 0.0203(17) 0.024(2) 0.0223(17) 0.0035(14) 0.0006(14) 0.0043(14)
C12 0.0213(17) 0.0185(17) 0.0219(17) 0.0012(13) -0.0040(14) -0.0020(14)
C13 0.0232(18) 0.0264(19) 0.0191(16) 0.0009(14) -0.0047(14) -0.0015(15)
C14 0.0196(17) 0.0234(19) 0.0234(17) -0.0055(14) 0.0034(14) 0.0018(14)

loop_
_atom_type_symbol
_atom_type_description
_atom_type_scat_dispersion_real
_atom_type_scat_dispersion_imag
_atom_type_scat_source
C C 0.0033 0.0016 'International Tables Vol C Tables 4.2.6.8 and 6.1.1.4'
H H 0.0000 0.0000 'International Tables Vol C Tables 4.2.6.8 and 6.1.1.4'
O O 0.0106 0.0060 'International Tables Vol C Tables 4.2.6.8 and 6.1.1.4'

loop_
_geom_angle_atom_site_label_1
_geom_angle_atom_site_label_2
_geom_angle_atom_site_label_3
_geom_angle
_geom_angle_site_symmetry_3
C5 O1 C4 111.9(3) .
C13 O2 C14 112.0(3) .
C2 C1 C12 177.2(4) .
C1 C2 C3 177.9(4) .
C2 C3 C4 112.2(3) .
O1 C4 C3 108.1(3) .
O1 C5 C6 113.3(3) .
C11 C6 C7 118.8(3) .
C11 C6 C5 121.1(3) .
C7 C6 C5 120.0(3) .
C8 C7 C6 120.5(3) .
C7 C8 C9 121.0(3) .
C8 C9 C10 118.7(3) .
C8 C9 C14 119.3(3) 3_656
C10 C9 C14 122.0(3) 3_656
C9 C10 C11 119.8(3) .
C6 C11 C10 121.3(3) .
C1 C12 C13 111.9(3) .
O2 C13 C12 107.6(3) .
O2 C14 C9 108.9(3) 3_656

loop_
_geom_bond_atom_site_label_1
_geom_bond_atom_site_label_2
_geom_bond_distance
_geom_bond_site_symmetry_2
O1 C5 1.417(4) .
O1 C4 1.429(4) .
O2 C13 1.427(4) .
O2 C14 1.428(4) .
C1 C2 1.188(5) .
C1 C12 1.474(5) .
C2 C3 1.476(5) .
C3 C4 1.520(5) .
C5 C6 1.510(5) .
C6 C11 1.376(5) .
C6 C7 1.397(5) .
C7 C8 1.392(5) .
C8 C9 1.393(5) .
C9 C10 1.395(5) .
C9 C14 1.502(5) 3_656
C10 C11 1.409(5) .
C12 C13 1.513(5) .
C14 C9 1.502(5) 3_656

loop_
_geom_torsion_atom_site_label_1
_geom_torsion_atom_site_label_2
_geom_torsion_atom_site_label_3
_geom_torsion_atom_site_label_4
_geom_torsion
_geom_torsion_site_symmetry_1
_geom_torsion_site_symmetry_4
C12 C1 C2 C3 -99(13) . .
C1 C2 C3 C4 59(11) . .
C5 O1 C4 C3 -168.5(3) . .
C2 C3 C4 O1 76.9(4) . .
C4 O1 C5 C6 81.9(4) . .
O1 C5 C6 C11 -149.3(3) . .
O1 C5 C6 C7 33.7(5) . .
C11 C6 C7 C8 -0.5(5) . .
C5 C6 C7 C8 176.6(3) . .
C6 C7 C8 C9 0.1(5) . .
C7 C8 C9 C10 0.3(5) . .
C7 C8 C9 C14 179.2(3) . 3_656
C8 C9 C10 C11 -0.1(5) . .
C14 C9 C10 C11 -179.0(3) 3_656 .
C7 C6 C11 C10 0.7(5) . .
C5 C6 C11 C10 -176.5(3) . .
C9 C10 C11 C6 -0.4(5) . .
C2 C1 C12 C13 -30(8) . .
C14 O2 C13 C12 173.0(3) . .
C1 C12 C13 O2 165.3(3) . .
C13 O2 C14 C9 159.4(3) . 3_656
